data_7160600
loop_
_publ_author_name
'Chang, Meng-Yang'
'Ou, Chen-Yo'

_publ_section_title
;
 One-pot synthesis of sulfonylmethyl phthalides <i>via</i>
 K<sub>2</sub>S<sub>2</sub>O<sub>8</sub>/DMSO-mediated
 methylenylation/sulfonylation of eudesmic acid with sulfinates.
;
_journal_issue 27
_journal_name_full 'Organic &amp; biomolecular chemistry'
_journal_page_first 6603
_journal_page_last 6609
_journal_paper_doi 10.1039/d5ob00632e
_journal_volume 23
_journal_year 2025
_chemical_formula_moiety 'C12 H12 O6'
_chemical_formula_sum 'C12 H12 O6'
_chemical_formula_weight 252.22
_space_group_crystal_system monoclinic
_space_group_IT_number 14
_space_group_name_Hall '-P 2ybc'
_space_group_name_H-M_alt 'P 1 21/c 1'
_atom_sites_solution_hydrogens geom
_atom_sites_solution_primary dual
_audit_creation_date 2024-11-06
_audit_creation_method
;
Olex2 1.5
(compiled 2024.02.16 svn.r378c4104 for OlexSys, GUI svn.r6928)
;
_audit_update_record
;
2025-03-10 deposited with the CCDC.	2025-06-16 downloaded from the CCDC.
;
_cell_angle_alpha 90
_cell_angle_beta 94.758(5)
_cell_angle_gamma 90
_cell_formula_units_Z 4
_cell_length_a 3.8823(2)
_cell_length_b 30.4422(18)
_cell_length_c 9.0099(6)
_cell_measurement_reflns_used 2401
_cell_measurement_temperature 100.00(10)
_cell_measurement_theta_max 72.0000
_cell_measurement_theta_min 5.1440
_cell_volume 1061.17(11)
_computing_cell_refinement 'CrysAlisPro 1.171.42.96a (Rigaku OD, 2023)'
_computing_data_collection 'CrysAlisPro 1.171.42.96a (Rigaku OD, 2023)'
_computing_data_reduction 'CrysAlisPro 1.171.42.96a (Rigaku OD, 2023)'
_computing_molecular_graphics 'Olex2 1.5 (Dolomanov et al., 2009)'
_computing_publication_material 'Olex2 1.5 (Dolomanov et al., 2009)'
_computing_structure_refinement 'SHELXL 2018/3 (Sheldrick, 2015)'
_computing_structure_solution 'SHELXT 2018/2 (Sheldrick, 2018)'
_diffrn_ambient_environment N~2~
_diffrn_ambient_temperature 100.00(10)
_diffrn_detector 'Hybrid Pixel Array Detector'
_diffrn_detector_area_resol_mean 10.0000
_diffrn_detector_type 'HyPix-Arc 150'
_diffrn_measured_fraction_theta_full 0.992
_diffrn_measured_fraction_theta_max 0.944
_diffrn_measurement_details
;
List of Runs (angles in degrees, time in seconds):

  # Type    Start    End  Width  t~exp~   \w     \q     \k     \f   Frames
#--------------------------------------------------------------------------
  1  \w   -111.00 -86.00   0.50    0.09    --  -57.02 -30.00  60.00   50
  2  \w   -120.00 -94.00   0.50    0.09    --  -77.69 -30.00  30.00   52
  3  \w   -123.00 -90.00   0.50    0.09    --  -77.69 -30.00   0.00   66
  4  \w   -130.00 -87.00   0.50    0.09    --  -77.69 -30.00 150.00   86
  5  \w   -126.00 -99.00   0.50    0.09    --  -77.69 -30.00 -90.00   54
  6  \w   -121.00 -94.00   0.50    0.09    --  -77.69 -30.00-150.00   54
  7  \w    -78.00 -33.00   0.50    0.09    --  -77.69 111.00-180.00   90
  8  \w    -84.00 -59.00   0.50    0.09    --  -77.69  95.00 -93.00   50
  9  \w    -72.00 -46.00   0.50    0.09    --  -68.11  95.00 -93.00   52
 10  \w    -53.00 -12.00   0.50    0.09    --  -57.02  95.00 -93.00   82
 11  \w     53.00  78.00   0.50    0.09    --   83.08 -95.00-180.00   50
 12  \w     58.00  86.00   0.50    0.09    --   83.08 -95.00-120.00   56
 13  \w     39.00  72.00   0.50    0.09    --   83.08-111.00 150.00   66
 14  \w     31.00  56.00   0.50    0.09    --   67.72 -95.00 156.00   50
 15  \w     38.00  63.00   0.50    0.09    --   83.08 -95.00 156.00   50
 16  \w     11.00  36.00   0.50    0.09    --   55.91 -95.00 156.00   50
 17  \w     40.00  90.00   0.50    0.09    --   83.08 -95.00 -30.00  100
 18  \w     76.00 110.00   0.50    0.09    --   55.91  30.00 -90.00   68
 19  \w     76.00 121.00   0.50    0.09    --   67.72  30.00-150.00   90
 20  \w     91.00 126.00   0.50    0.09    --   83.08  30.00-120.00   70
 21  \w     96.00 121.00   0.50    0.09    --   83.08  30.00   0.00   50
 22  \w     90.00 120.00   0.50    0.09    --   83.08  30.00  30.00   60
 23  \w     90.00 137.00   0.50    0.09    --   83.08  30.00 120.00   94
;
_diffrn_measurement_device 'four-circle diffractometer'
_diffrn_measurement_device_type 'XtaLAB Synergy R, DW system, HyPix-Arc 150'
_diffrn_measurement_method '\w scans'
_diffrn_orient_matrix_type 'CrysAlisPro convention (1999,Acta A55,543-557)'
_diffrn_orient_matrix_UB_11 0.0987500000
_diffrn_orient_matrix_UB_12 -0.0399811000
_diffrn_orient_matrix_UB_13 -0.0921552000
_diffrn_orient_matrix_UB_21 0.1164985000
_diffrn_orient_matrix_UB_22 -0.0247766000
_diffrn_orient_matrix_UB_23 0.1446718000
_diffrn_orient_matrix_UB_31 -0.3677945000
_diffrn_orient_matrix_UB_32 -0.0186137000
_diffrn_orient_matrix_UB_33 0.0056795000
_diffrn_radiation_monochromator mirror
_diffrn_radiation_probe x-ray
_diffrn_radiation_type 'Cu K\a'
_diffrn_radiation_wavelength 1.54184
_diffrn_reflns_av_R_equivalents 0.0392
_diffrn_reflns_av_unetI/netI 0.0532
_diffrn_reflns_Laue_measured_fraction_full 0.992
_diffrn_reflns_Laue_measured_fraction_max 0.944
_diffrn_reflns_limit_h_max 3
_diffrn_reflns_limit_h_min -4
_diffrn_reflns_limit_k_max 37
_diffrn_reflns_limit_k_min -33
_diffrn_reflns_limit_l_max 10
_diffrn_reflns_limit_l_min -10
_diffrn_reflns_number 5492
_diffrn_reflns_point_group_measured_fraction_full 0.992
_diffrn_reflns_point_group_measured_fraction_max 0.944
_diffrn_reflns_theta_full 67.684
_diffrn_reflns_theta_max 73.238
_diffrn_reflns_theta_min 5.136
_diffrn_source 'Rotating-anode X-ray tube'
_diffrn_source_type 'Rigaku (Cu) X-ray Source'
_exptl_absorpt_coefficient_mu 1.097
_exptl_absorpt_correction_T_max 1.00000
_exptl_absorpt_correction_T_min 0.73972
_exptl_absorpt_correction_type multi-scan
_exptl_absorpt_process_details
;
CrysAlisPro 1.171.42.96a (Rigaku Oxford Diffraction, 2023)
Empirical absorption correction using spherical harmonics,
implemented in SCALE3 ABSPACK scaling algorithm.
;
_exptl_crystal_colour colourless
_exptl_crystal_colour_primary colourless
_exptl_crystal_density_diffrn 1.579
_exptl_crystal_description needle
_exptl_crystal_F_000 528
_exptl_crystal_size_max 0.23
_exptl_crystal_size_mid 0.03
_exptl_crystal_size_min 0.03
_refine_diff_density_max 0.326
_refine_diff_density_min -0.400
_refine_diff_density_rms 0.080
_refine_ls_extinction_coef 0.0040(13)
_refine_ls_extinction_expression Fc^*^=kFc[1+0.001xFc^2^\l^3^/sin(2\q)]^-1/4^
_refine_ls_extinction_method 'SHELXL-2018/3 (Sheldrick 2018)'
_refine_ls_goodness_of_fit_ref 1.081
_refine_ls_hydrogen_treatment constr
_refine_ls_matrix_type full
_refine_ls_number_parameters 166
_refine_ls_number_reflns 2010
_refine_ls_number_restraints 0
_refine_ls_restrained_S_all 1.081
_refine_ls_R_factor_all 0.0781
_refine_ls_R_factor_gt 0.0622
_refine_ls_shift/su_max 0.001
_refine_ls_shift/su_mean 0.000
_refine_ls_structure_factor_coef Fsqd
_refine_ls_weighting_details 'w=1/[\s^2^(Fo^2^)+(0.1193P)^2^] where P=(Fo^2^+2Fc^2^)/3'
_refine_ls_weighting_scheme calc
_refine_ls_wR_factor_gt 0.1719
_refine_ls_wR_factor_ref 0.1881
_reflns_Friedel_coverage 0.000
_reflns_number_gt 1499
_reflns_number_total 2010
_reflns_threshold_expression 'I > 2\s(I)'
_cod_data_source_file d5ob00632e2.cif
_cod_data_source_block 241080lt_auto
_cod_depositor_comments 'Adding full bibliography for 7160599--7160600.cif.'
_cod_original_cell_volume 1061.18(11)
_cod_database_code 7160600
_shelx_shelxl_version_number 2018/3
_shelx_space_group_comment
;
The symmetry employed for this shelxl refinement is uniquely defined
by the following loop, which should always be used as a source of
symmetry information in preference to the above space-group names.
They are only intended as comments.
;
_shelx_estimated_absorpt_t_max 0.968
_shelx_estimated_absorpt_t_min 0.786
_olex2_refinement_description
;
1. Fixed Uiso
 At 1.2 times of:
  All C(H,H) groups
 At 1.5 times of:
  All C(H,H,H) groups
2.a Secondary CH2 refined with riding coordinates:
 C4(H4A,H4B), C9(H9A,H9B), C11(H11A,H11B)
2.b Idealised Me refined as rotating group:
 C15(H15A,H15B,H15C), C17(H17A,H17B,H17C)
;
_olex2_submission_special_instructions 'No special instructions were received'
_oxdiff_exptl_absorpt_empirical_details
;
Empirical correction (ABSPACK) includes:
- Absorption correction using spherical harmonics
- Frame scaling
;
_oxdiff_exptl_absorpt_empirical_full_max 1.609
_oxdiff_exptl_absorpt_empirical_full_min 0.566

loop_
_space_group_symop_operation_xyz
'x, y, z'
'-x, y+1/2, -z+1/2'
'-x, -y, -z'
'x, -y-1/2, z-1/2'

loop_
_atom_site_label
_atom_site_type_symbol
_atom_site_fract_x
_atom_site_fract_y
_atom_site_fract_z
_atom_site_U_iso_or_equiv
_atom_site_adp_type
_atom_site_occupancy
_atom_site_site_symmetry_order
_atom_site_calc_flag
_atom_site_refinement_flags_posn
_atom_site_refinement_flags_adp
_atom_site_refinement_flags_occupancy
_atom_site_disorder_assembly
_atom_site_disorder_group
O5 O 0.6630(5) 0.72843(6) 0.5022(2) 0.0341(5) Uani 1 1 d . . . . .
O10 O 0.3507(5) 0.56079(6) 0.7664(2) 0.0327(5) Uani 1 1 d . . . . .
O12 O 0.1810(5) 0.54388(6) 0.5178(2) 0.0304(5) Uani 1 1 d . . . . .
O14 O -0.0360(5) 0.56769(6) 0.2434(2) 0.0347(5) Uani 1 1 d . . . . .
O16 O 0.0498(5) 0.65033(6) 0.1400(2) 0.0324(5) Uani 1 1 d . . . . .
O18 O 0.8115(5) 0.69566(6) 0.7211(2) 0.0381(6) Uani 1 1 d . . . . .
C1 C 0.1407(7) 0.59840(8) 0.3309(3) 0.0273(6) Uani 1 1 d . . . . .
C2 C 0.1930(7) 0.64124(8) 0.2799(3) 0.0263(6) Uani 1 1 d . . . . .
C3 C 0.3737(7) 0.67017(8) 0.3766(3) 0.0267(6) Uani 1 1 d . . . . .
C4 C 0.4801(7) 0.71774(8) 0.3597(3) 0.0316(7) Uani 1 1 d . . . . .
H4A H 0.632959 0.721059 0.277734 0.038 Uiso 1 1 calc R U . . .
H4B H 0.275204 0.736834 0.339460 0.038 Uiso 1 1 calc R U . . .
C6 C 0.6688(7) 0.69342(8) 0.5969(3) 0.0301(6) Uani 1 1 d . . . . .
C7 C 0.4848(7) 0.65705(8) 0.5202(3) 0.0272(6) Uani 1 1 d . . . . .
C8 C 0.4223(7) 0.61514(8) 0.5765(3) 0.0272(6) Uani 1 1 d . . . . .
C9 C 0.5185(8) 0.60168(8) 0.7347(3) 0.0309(6) Uani 1 1 d . . . . .
H9A H 0.772347 0.598123 0.750925 0.037 Uiso 1 1 calc R U . . .
H9B H 0.447367 0.624818 0.803073 0.037 Uiso 1 1 calc R U . . .
C11 C 0.3826(7) 0.53075(9) 0.6508(3) 0.0325(7) Uani 1 1 d . . . . .
H11A H 0.305327 0.501411 0.681967 0.039 Uiso 1 1 calc R U . . .
H11B H 0.628513 0.528453 0.630301 0.039 Uiso 1 1 calc R U . . .
C13 C 0.2501(7) 0.58643(8) 0.4769(3) 0.0274(6) Uani 1 1 d . . . . .
C15 C 0.1071(8) 0.55677(10) 0.1056(3) 0.0377(7) Uani 1 1 d . . . . .
H15A H -0.048282 0.567190 0.021740 0.056 Uiso 1 1 calc R U . . .
H15B H 0.133511 0.524835 0.098775 0.056 Uiso 1 1 calc R U . . .
H15C H 0.333432 0.570847 0.102681 0.056 Uiso 1 1 calc R U . . .
C17 C 0.2122(7) 0.68347(9) 0.0560(3) 0.0346(7) Uani 1 1 d . . . . .
H17A H 0.112851 0.682891 -0.047565 0.052 Uiso 1 1 calc R U . . .
H17B H 0.461057 0.677690 0.059129 0.052 Uiso 1 1 calc R U . . .
H17C H 0.173511 0.712411 0.099248 0.052 Uiso 1 1 calc R U . . .

loop_
_atom_site_aniso_label
_atom_site_aniso_U_11
_atom_site_aniso_U_22
_atom_site_aniso_U_33
_atom_site_aniso_U_23
_atom_site_aniso_U_13
_atom_site_aniso_U_12
O5 0.0452(11) 0.0204(9) 0.0355(11) -0.0017(8) -0.0039(9) -0.0029(8)
O10 0.0429(11) 0.0280(10) 0.0277(10) 0.0022(8) 0.0059(8) 0.0008(8)
O12 0.0413(11) 0.0194(9) 0.0304(10) 0.0037(7) 0.0027(8) -0.0021(7)
O14 0.0472(12) 0.0288(10) 0.0283(11) -0.0061(8) 0.0040(9) -0.0098(8)
O16 0.0411(11) 0.0299(10) 0.0250(10) 0.0041(8) -0.0035(8) -0.0018(8)
O18 0.0473(12) 0.0301(11) 0.0351(12) -0.0061(9) -0.0067(10) 0.0023(8)
C1 0.0349(14) 0.0228(13) 0.0242(14) -0.0025(10) 0.0034(11) -0.0023(10)
C2 0.0332(14) 0.0228(13) 0.0226(13) 0.0031(10) 0.0003(11) 0.0016(10)
C3 0.0347(14) 0.0190(12) 0.0266(14) -0.0005(10) 0.0039(11) 0.0008(10)
C4 0.0391(15) 0.0202(13) 0.0346(15) 0.0011(11) -0.0026(12) -0.0015(11)
C6 0.0363(15) 0.0239(13) 0.0293(15) -0.0021(11) -0.0016(12) 0.0041(11)
C7 0.0332(14) 0.0219(13) 0.0262(14) -0.0011(11) 0.0005(11) 0.0026(10)
C8 0.0354(14) 0.0223(12) 0.0244(13) 0.0007(10) 0.0054(11) 0.0036(11)
C9 0.0419(15) 0.0220(13) 0.0288(15) 0.0038(11) 0.0045(12) -0.0006(11)
C11 0.0432(15) 0.0234(13) 0.0310(15) 0.0033(11) 0.0043(12) 0.0019(11)
C13 0.0351(14) 0.0182(12) 0.0292(14) 0.0031(10) 0.0054(11) 0.0016(10)
C15 0.0480(17) 0.0334(15) 0.0314(16) -0.0094(12) 0.0026(13) -0.0019(13)
C17 0.0437(16) 0.0312(14) 0.0290(15) 0.0077(12) 0.0044(12) -0.0017(12)

loop_
_atom_type_symbol
_atom_type_description
_atom_type_scat_dispersion_real
_atom_type_scat_dispersion_imag
_atom_type_scat_source
C C 0.0181 0.0091 'International Tables Vol C Tables 4.2.6.8 and 6.1.1.4'
H H 0.0000 0.0000 'International Tables Vol C Tables 4.2.6.8 and 6.1.1.4'
O O 0.0492 0.0322 'International Tables Vol C Tables 4.2.6.8 and 6.1.1.4'

loop_
_geom_angle_atom_site_label_1
_geom_angle_atom_site_label_2
_geom_angle_atom_site_label_3
_geom_angle
_geom_angle_site_symmetry_1
_geom_angle_site_symmetry_3
_geom_angle_publ_flag
C6 O5 C4 111.1(2) . . ?
C11 O10 C9 110.3(2) . . ?
C13 O12 C11 112.38(19) . . ?
C1 O14 C15 116.3(2) . . ?
C2 O16 C17 117.8(2) . . ?
O14 C1 C2 121.7(2) . . ?
O14 C1 C13 117.6(2) . . ?
C13 C1 C2 120.7(2) . . ?
O16 C2 C1 115.6(2) . . ?
O16 C2 C3 126.7(2) . . ?
C3 C2 C1 117.6(2) . . ?
C2 C3 C4 132.1(2) . . ?
C2 C3 C7 120.3(2) . . ?
C7 C3 C4 107.6(2) . . ?
O5 C4 C3 104.0(2) . . ?
O5 C4 H4A 110.9 . . ?
O5 C4 H4B 110.9 . . ?
C3 C4 H4A 110.9 . . ?
C3 C4 H4B 110.9 . . ?
H4A C4 H4B 109.0 . . ?
O5 C6 C7 108.3(2) . . ?
O18 C6 O5 121.2(2) . . ?
O18 C6 C7 130.5(3) . . ?
C3 C7 C6 109.0(2) . . ?
C3 C7 C8 123.3(2) . . ?
C8 C7 C6 127.7(3) . . ?
C7 C8 C9 123.8(2) . . ?
C13 C8 C7 115.4(2) . . ?
C13 C8 C9 120.8(2) . . ?
O10 C9 C8 110.0(2) . . ?
O10 C9 H9A 109.7 . . ?
O10 C9 H9B 109.7 . . ?
C8 C9 H9A 109.7 . . ?
C8 C9 H9B 109.7 . . ?
H9A C9 H9B 108.2 . . ?
O10 C11 O12 111.4(2) . . ?
O10 C11 H11A 109.4 . . ?
O10 C11 H11B 109.4 . . ?
O12 C11 H11A 109.4 . . ?
O12 C11 H11B 109.4 . . ?
H11A C11 H11B 108.0 . . ?
O12 C13 C1 116.5(2) . . ?
O12 C13 C8 120.9(2) . . ?
C8 C13 C1 122.6(2) . . ?
O14 C15 H15A 109.5 . . ?
O14 C15 H15B 109.5 . . ?
O14 C15 H15C 109.5 . . ?
H15A C15 H15B 109.5 . . ?
H15A C15 H15C 109.5 . . ?
H15B C15 H15C 109.5 . . ?
O16 C17 H17A 109.5 . . ?
O16 C17 H17B 109.5 . . ?
O16 C17 H17C 109.5 . . ?
H17A C17 H17B 109.5 . . ?
H17A C17 H17C 109.5 . . ?
H17B C17 H17C 109.5 . . ?

loop_
_geom_bond_atom_site_label_1
_geom_bond_atom_site_label_2
_geom_bond_distance
_geom_bond_site_symmetry_2
_geom_bond_publ_flag
O5 C4 1.452(3) . ?
O5 C6 1.364(3) . ?
O10 C9 1.444(3) . ?
O10 C11 1.399(3) . ?
O12 C11 1.433(3) . ?
O12 C13 1.379(3) . ?
O14 C1 1.370(3) . ?
O14 C15 1.440(3) . ?
O16 C2 1.363(3) . ?
O16 C17 1.438(3) . ?
O18 C6 1.208(3) . ?
C1 C2 1.403(4) . ?
C1 C13 1.396(4) . ?
C2 C3 1.387(4) . ?
C3 C4 1.517(3) . ?
C3 C7 1.388(4) . ?
C4 H4A 0.9900 . ?
C4 H4B 0.9900 . ?
C6 C7 1.460(4) . ?
C7 C8 1.402(3) . ?
C8 C9 1.500(4) . ?
C8 C13 1.385(4) . ?
C9 H9A 0.9900 . ?
C9 H9B 0.9900 . ?
C11 H11A 0.9900 . ?
C11 H11B 0.9900 . ?
C15 H15A 0.9800 . ?
C15 H15B 0.9800 . ?
C15 H15C 0.9800 . ?
C17 H17A 0.9800 . ?
C17 H17B 0.9800 . ?
C17 H17C 0.9800 . ?

loop_
_geom_torsion_atom_site_label_1
_geom_torsion_atom_site_label_2
_geom_torsion_atom_site_label_3
_geom_torsion_atom_site_label_4
_geom_torsion
_geom_torsion_site_symmetry_1
_geom_torsion_site_symmetry_2
_geom_torsion_site_symmetry_3
_geom_torsion_site_symmetry_4
_geom_torsion_publ_flag
O5 C6 C7 C3 1.3(3) . . . . ?
O5 C6 C7 C8 -178.6(3) . . . . ?
O14 C1 C2 O16 1.5(4) . . . . ?
O14 C1 C2 C3 179.7(2) . . . . ?
O14 C1 C13 O12 2.4(4) . . . . ?
O14 C1 C13 C8 -178.2(2) . . . . ?
O16 C2 C3 C4 -2.8(5) . . . . ?
O16 C2 C3 C7 175.5(2) . . . . ?
O18 C6 C7 C3 -178.4(3) . . . . ?
O18 C6 C7 C8 1.7(5) . . . . ?
C1 C2 C3 C4 179.2(3) . . . . ?
C1 C2 C3 C7 -2.4(4) . . . . ?
C2 C1 C13 O12 178.7(2) . . . . ?
C2 C1 C13 C8 -1.9(4) . . . . ?
C2 C3 C4 O5 -180.0(3) . . . . ?
C2 C3 C7 C6 179.6(2) . . . . ?
C2 C3 C7 C8 -0.5(4) . . . . ?
C3 C7 C8 C9 -175.4(3) . . . . ?
C3 C7 C8 C13 2.2(4) . . . . ?
C4 O5 C6 O18 179.5(3) . . . . ?
C4 O5 C6 C7 -0.2(3) . . . . ?
C4 C3 C7 C6 -1.7(3) . . . . ?
C4 C3 C7 C8 178.2(2) . . . . ?
C6 O5 C4 C3 -0.8(3) . . . . ?
C6 C7 C8 C9 4.5(4) . . . . ?
C6 C7 C8 C13 -177.9(3) . . . . ?
C7 C3 C4 O5 1.5(3) . . . . ?
C7 C8 C9 O10 166.7(2) . . . . ?
C7 C8 C13 O12 178.4(2) . . . . ?
C7 C8 C13 C1 -1.0(4) . . . . ?
C9 O10 C11 O12 -69.3(3) . . . . ?
C9 C8 C13 O12 -4.0(4) . . . . ?
C9 C8 C13 C1 176.7(2) . . . . ?
C11 O10 C9 C8 45.6(3) . . . . ?
C11 O12 C13 C1 163.4(2) . . . . ?
C11 O12 C13 C8 -16.0(3) . . . . ?
C13 O12 C11 O10 52.6(3) . . . . ?
C13 C1 C2 O16 -174.6(2) . . . . ?
C13 C1 C2 C3 3.6(4) . . . . ?
C13 C8 C9 O10 -10.8(4) . . . . ?
C15 O14 C1 C2 60.4(3) . . . . ?
C15 O14 C1 C13 -123.4(3) . . . . ?
C17 O16 C2 C1 -152.1(2) . . . . ?
C17 O16 C2 C3 29.9(4) . . . . ?
